data_4067000
loop_
_publ_author_name
'Li, Xiaoqing'
'Hong, Jianquan'
'Liu, Ruiting'
'Weng, Linhong'
'Zhou, Xigeng'

_publ_section_title
;
 Reactions of Cp3Y with Benzophenone: A Simple and Efficient Method for
 Transformation of Unsubstituted Cyclopentadienyl to
 Bridgedansa-Cyclopentadienyl/Alkoxyl Ligand
;
_journal_issue 20
_journal_name_full Organometallics
_journal_page_first 4606
_journal_paper_doi 10.1021/om100755s
_journal_volume 29
_journal_year 2010
_chemical_formula_sum 'C41 H46 O4 Y2'
_chemical_formula_weight 780.60
_chemical_name_systematic
; 
 ? 
;
_space_group_IT_number 33
_symmetry_cell_setting orthorhombic
_symmetry_space_group_name_Hall 'P 2c -2n'
_symmetry_space_group_name_H-M 'P n a 21'
_atom_sites_solution_hydrogens geom
_atom_sites_solution_primary direct
_atom_sites_solution_secondary difmap
_audit_creation_method SHELXL-97
_cell_angle_alpha 90.00
_cell_angle_beta 90.00
_cell_angle_gamma 90.00
_cell_formula_units_Z 4
_cell_length_a 17.786(6)
_cell_length_b 10.494(4)
_cell_length_c 20.214(7)
_cell_measurement_reflns_used 2413
_cell_measurement_temperature 293(2)
_cell_measurement_theta_max 18.976
_cell_measurement_theta_min 2.187
_cell_volume 3773(2)
_computing_cell_refinement 'Bruker SMART'
_computing_data_collection 'Bruker SMART'
_computing_data_reduction 'Bruker SHELXTL'
_computing_molecular_graphics 'Bruker SHELXTL'
_computing_publication_material 'Bruker SHELXTL'
_computing_structure_refinement 'SHELXL-97 (Sheldrick, 1997)'
_computing_structure_solution 'SHELXS-97 (Sheldrick, 1990)'
_diffrn_ambient_temperature 293(2)
_diffrn_measured_fraction_theta_full 1.000
_diffrn_measured_fraction_theta_max 1.000
_diffrn_measurement_device_type 'CCD area detector'
_diffrn_measurement_method 'phi and omega scans'
_diffrn_radiation_monochromator graphite
_diffrn_radiation_source 'fine-focus sealed tube'
_diffrn_radiation_type MoK\a
_diffrn_radiation_wavelength 0.71073
_diffrn_reflns_av_R_equivalents 0.0892
_diffrn_reflns_av_sigmaI/netI 0.1533
_diffrn_reflns_limit_h_max 20
_diffrn_reflns_limit_h_min -21
_diffrn_reflns_limit_k_max 8
_diffrn_reflns_limit_k_min -12
_diffrn_reflns_limit_l_max 24
_diffrn_reflns_limit_l_min -22
_diffrn_reflns_number 14976
_diffrn_reflns_theta_full 25.01
_diffrn_reflns_theta_max 25.01
_diffrn_reflns_theta_min 2.01
_exptl_absorpt_coefficient_mu 3.099
_exptl_absorpt_correction_T_max 0.7469
_exptl_absorpt_correction_T_min 0.6536
_exptl_absorpt_correction_type multi-scan
_exptl_absorpt_process_details sadabs
_exptl_crystal_colour yellow
_exptl_crystal_density_diffrn 1.374
_exptl_crystal_density_method 'not measured'
_exptl_crystal_description prism
_exptl_crystal_F_000 1608
_exptl_crystal_size_max 0.15
_exptl_crystal_size_mid 0.10
_exptl_crystal_size_min 0.10
_refine_diff_density_max 0.640
_refine_diff_density_min -0.323
_refine_diff_density_rms 0.047
_refine_ls_abs_structure_details 'Flack H D (1983), Acta Cryst. A39, 876-881'
_refine_ls_abs_structure_Flack 0.019(5)
_refine_ls_extinction_method none
_refine_ls_goodness_of_fit_ref 0.777
_refine_ls_hydrogen_treatment mixed
_refine_ls_matrix_type full
_refine_ls_number_parameters 427
_refine_ls_number_reflns 6314
_refine_ls_number_restraints 2
_refine_ls_restrained_S_all 0.777
_refine_ls_R_factor_all 0.1172
_refine_ls_R_factor_gt 0.0407
_refine_ls_shift/su_max 0.001
_refine_ls_shift/su_mean 0.000
_refine_ls_structure_factor_coef Fsqd
_refine_ls_weighting_details 'calc w=1/[\s^2^(Fo^2^)+(0.0000P)^2^+0.0000P] where P=(Fo^2^+2Fc^2^)/3'
_refine_ls_weighting_scheme calc
_refine_ls_wR_factor_gt 0.0416
_refine_ls_wR_factor_ref 0.0476
_reflns_number_gt 2908
_reflns_number_total 6314
_reflns_threshold_expression >2sigma(I)
_cod_data_source_file om100755s_si_002.cif
_cod_data_source_block f90714b
_cod_depositor_comments
;
The following automatic conversions were performed:

'_symmetry_cell_setting' value 'Orthorhombic' changed to
'orthorhombic' according to
/home/saulius/struct/CIF-dictionaries/cif_core.dic dictionary named
'cif_core.dic' version 2.4.1 from 2010-06-29.

Automatic conversion script
Id: cif_fix_values 1715 2011-07-08 13:25:40Z adriana 
;
_cod_original_sg_symbol_H-M Pna2(1)
_cod_database_code 4067000

loop_
_symmetry_equiv_pos_as_xyz
'x, y, z'
'-x, -y, z+1/2'
'x+1/2, -y+1/2, z'
'-x+1/2, y+1/2, z+1/2'

loop_
_atom_site_label
_atom_site_type_symbol
_atom_site_fract_x
_atom_site_fract_y
_atom_site_fract_z
_atom_site_U_iso_or_equiv
_atom_site_adp_type
_atom_site_occupancy
_atom_site_symmetry_multiplicity
_atom_site_calc_flag
_atom_site_refinement_flags
Y1 Y 0.63470(3) 0.10347(6) 0.94922(3) 0.0544(2) Uani 1 1 d .
Y2 Y 0.79406(3) -0.10482(6) 0.91877(2) 0.05680(19) Uani 1 1 d .
O1 O 0.7261(2) -0.0352(4) 1.0036(2) 0.0524(13) Uani 1 1 d .
O2 O 0.7068(3) 0.0130(4) 0.87381(17) 0.0568(12) Uani 1 1 d D
H2' H 0.701(4) 0.007(6) 0.8338(11) 0.085 Uiso 1 1 d D
O3 O 0.6316(3) 0.2571(4) 0.8623(2) 0.0723(13) Uani 1 1 d .
O4 O 0.6652(9) -0.0345(10) 0.7371(4) 0.172(4) Uani 1 1 d .
C1 C 0.7321(4) 0.0196(6) 1.0682(3) 0.0509(19) Uani 1 1 d .
C2 C 0.8133(4) 0.0151(6) 1.0919(3) 0.0531(18) Uani 1 1 d .
C3 C 0.8542(4) -0.0952(7) 1.0865(3) 0.0661(17) Uani 1 1 d .
H3A H 0.8307 -0.1665 1.0685 0.079 Uiso 1 1 calc R
C4 C 0.9278(4) -0.1064(8) 1.1061(3) 0.088(2) Uani 1 1 d .
H4A H 0.9540 -0.1823 1.1004 0.105 Uiso 1 1 calc R
C5 C 0.9621(5) -0.0006(9) 1.1349(4) 0.102(3) Uani 1 1 d .
H5A H 1.0118 -0.0047 1.1489 0.123 Uiso 1 1 calc R
C6 C 0.9220(4) 0.1081(9) 1.1420(3) 0.096(3) Uani 1 1 d .
H6A H 0.9449 0.1789 1.1610 0.115 Uiso 1 1 calc R
C7 C 0.8488(4) 0.1166(7) 1.1220(3) 0.071(2) Uani 1 1 d .
H7A H 0.8225 0.1920 1.1287 0.085 Uiso 1 1 calc R
C8 C 0.6843(4) -0.0579(7) 1.1179(4) 0.052(2) Uani 1 1 d .
C9 C 0.6600(4) -0.1762(8) 1.1028(3) 0.079(2) Uani 1 1 d .
H9A H 0.6694 -0.2105 1.0611 0.095 Uiso 1 1 calc R
C10 C 0.6202(5) -0.2475(7) 1.1506(5) 0.102(3) Uani 1 1 d .
H10A H 0.6029 -0.3290 1.1408 0.122 Uiso 1 1 calc R
C11 C 0.6076(5) -0.1958(10) 1.2107(5) 0.104(4) Uani 1 1 d .
H11A H 0.5812 -0.2429 1.2420 0.125 Uiso 1 1 calc R
C12 C 0.6316(5) -0.0799(9) 1.2266(4) 0.105(3) Uani 1 1 d .
H12A H 0.6215 -0.0463 1.2683 0.125 Uiso 1 1 calc R
C13 C 0.6716(4) -0.0099(8) 1.1806(4) 0.080(3) Uani 1 1 d .
H13A H 0.6901 0.0701 1.1920 0.096 Uiso 1 1 calc R
C14 C 0.7022(4) 0.1534(6) 1.0598(3) 0.0544(18) Uani 1 1 d .
C15 C 0.7327(4) 0.2426(7) 1.0155(3) 0.063(2) Uani 1 1 d .
H15A H 0.7808 0.2395 0.9974 0.075 Uiso 1 1 calc R
C16 C 0.6791(6) 0.3370(8) 1.0030(5) 0.084(3) Uani 1 1 d .
H16A H 0.6860 0.4082 0.9763 0.101 Uiso 1 1 calc R
C17 C 0.6151(6) 0.3069(8) 1.0365(4) 0.078(3) Uani 1 1 d .
H17A H 0.5706 0.3534 1.0358 0.094 Uiso 1 1 calc R
C18 C 0.6270(4) 0.1968(7) 1.0715(3) 0.071(2) Uani 1 1 d .
H18A H 0.5918 0.1568 1.0984 0.085 Uiso 1 1 calc R
C19 C 0.5396(5) -0.0911(11) 0.9586(11) 0.102(3) Uani 1 1 d .
H19A H 0.5616 -0.1655 0.9745 0.122 Uiso 1 1 calc R
C20 C 0.5326(6) -0.0572(16) 0.8968(10) 0.111(5) Uani 1 1 d .
H20A H 0.5484 -0.1070 0.8614 0.133 Uiso 1 1 calc R
C21 C 0.4995(9) 0.059(2) 0.8900(10) 0.166(9) Uani 1 1 d .
H21A H 0.4879 0.1051 0.8519 0.199 Uiso 1 1 calc R
C22 C 0.4886(5) 0.0890(11) 0.9521(13) 0.127(6) Uani 1 1 d .
H22A H 0.4678 0.1664 0.9650 0.153 Uiso 1 1 calc R
C23 C 0.5090(8) 0.003(2) 0.9945(5) 0.114(5) Uani 1 1 d .
H23A H 0.5034 0.0053 1.0403 0.137 Uiso 1 1 calc R
C24 C 0.7075(6) -0.3130(8) 0.9171(11) 0.107(4) Uani 1 1 d .
H24A H 0.6601 -0.3065 0.9362 0.128 Uiso 1 1 calc R
C25 C 0.7711(13) -0.3498(7) 0.9485(5) 0.109(3) Uani 1 1 d .
H25A H 0.7753 -0.3699 0.9931 0.131 Uiso 1 1 calc R
C26 C 0.8292(7) -0.3523(10) 0.9023(12) 0.140(7) Uani 1 1 d .
H26A H 0.8791 -0.3755 0.9088 0.168 Uiso 1 1 calc R
C27 C 0.7960(12) -0.3128(11) 0.8456(8) 0.132(6) Uani 1 1 d .
H27A H 0.8204 -0.3040 0.8052 0.158 Uiso 1 1 calc R
C28 C 0.7236(10) -0.2884(9) 0.8558(8) 0.112(5) Uani 1 1 d .
H28A H 0.6900 -0.2585 0.8242 0.135 Uiso 1 1 calc R
C29 C 0.8901(5) 0.0131(13) 0.8366(5) 0.098(4) Uani 1 1 d .
H29A H 0.8744 0.0233 0.7930 0.118 Uiso 1 1 calc R
C30 C 0.9295(5) -0.0878(10) 0.8613(6) 0.103(4) Uani 1 1 d .
H30A H 0.9453 -0.1581 0.8370 0.124 Uiso 1 1 calc R
C31 C 0.9418(4) -0.0702(10) 0.9252(7) 0.094(4) Uani 1 1 d .
H31A H 0.9664 -0.1269 0.9531 0.112 Uiso 1 1 calc R
C32 C 0.9110(4) 0.0497(10) 0.9442(5) 0.082(3) Uani 1 1 d .
H32A H 0.9130 0.0879 0.9857 0.098 Uiso 1 1 calc R
C33 C 0.8779(4) 0.0969(9) 0.8877(6) 0.077(2) Uani 1 1 d .
H33A H 0.8514 0.1731 0.8846 0.093 Uiso 1 1 calc R
C34 C 0.6948(4) 0.3001(7) 0.8247(4) 0.095(3) Uani 1 1 d .
H34A H 0.7169 0.2295 0.8006 0.113 Uiso 1 1 calc R
H34B H 0.7326 0.3356 0.8539 0.113 Uiso 1 1 calc R
C35 C 0.6680(4) 0.3975(7) 0.7786(4) 0.099(2) Uani 1 1 d .
H35A H 0.7019 0.4699 0.7781 0.118 Uiso 1 1 calc R
H35B H 0.6646 0.3632 0.7341 0.118 Uiso 1 1 calc R
C36 C 0.5937(4) 0.4355(8) 0.8025(4) 0.131(4) Uani 1 1 d .
H36A H 0.5944 0.5234 0.8173 0.157 Uiso 1 1 calc R
H36B H 0.5566 0.4271 0.7676 0.157 Uiso 1 1 calc R
C37 C 0.5768(4) 0.3563(8) 0.8538(4) 0.119(3) Uani 1 1 d .
H37A H 0.5279 0.3181 0.8460 0.143 Uiso 1 1 calc R
H37B H 0.5736 0.4059 0.8942 0.143 Uiso 1 1 calc R
C38 C 0.7245(8) -0.0277(13) 0.6961(10) 0.181(6) Uani 1 1 d .
H38A H 0.7457 -0.1119 0.6896 0.217 Uiso 1 1 calc R
H38B H 0.7630 0.0265 0.7152 0.217 Uiso 1 1 calc R
C39 C 0.7017(14) 0.0207(14) 0.6376(8) 0.231(10) Uani 1 1 d .
H39A H 0.7213 -0.0297 0.6013 0.277 Uiso 1 1 calc R
H39B H 0.7191 0.1078 0.6326 0.277 Uiso 1 1 calc R
C40 C 0.6226(12) 0.0161(17) 0.6387(12) 0.253(12) Uani 1 1 d .
H40A H 0.6010 0.0927 0.6196 0.303 Uiso 1 1 calc R
H40B H 0.6040 -0.0576 0.6149 0.303 Uiso 1 1 calc R
C41 C 0.6063(10) 0.0073(14) 0.7063(9) 0.183(6) Uani 1 1 d .
H41A H 0.5924 0.0904 0.7233 0.220 Uiso 1 1 calc R
H41B H 0.5644 -0.0504 0.7131 0.220 Uiso 1 1 calc R

loop_
_atom_site_aniso_label
_atom_site_aniso_U_11
_atom_site_aniso_U_22
_atom_site_aniso_U_33
_atom_site_aniso_U_23
_atom_site_aniso_U_13
_atom_site_aniso_U_12
Y1 0.0430(4) 0.0546(4) 0.0655(5) 0.0096(7) 0.0038(4) 0.0005(4)
Y2 0.0464(4) 0.0511(4) 0.0729(5) 0.0009(7) 0.0038(4) 0.0000(4)
O1 0.038(3) 0.054(3) 0.065(3) 0.007(3) 0.001(3) -0.004(2)
O2 0.062(3) 0.056(3) 0.052(3) 0.004(3) 0.006(3) -0.001(3)
O3 0.050(3) 0.079(4) 0.088(4) 0.032(3) 0.016(3) 0.008(3)
O4 0.147(9) 0.267(10) 0.103(7) 0.029(6) -0.013(8) 0.024(8)
C1 0.050(5) 0.062(5) 0.042(5) 0.002(4) -0.001(4) -0.001(4)
C2 0.056(6) 0.039(5) 0.064(5) 0.008(4) 0.005(4) -0.008(4)
C3 0.062(5) 0.062(5) 0.075(5) 0.005(5) -0.002(4) -0.008(5)
C4 0.060(6) 0.094(7) 0.109(6) 0.029(6) -0.012(5) 0.015(6)
C5 0.063(7) 0.109(9) 0.136(8) 0.026(7) -0.021(6) -0.016(6)
C6 0.066(6) 0.090(7) 0.132(7) -0.009(6) -0.021(5) -0.010(6)
C7 0.052(5) 0.073(6) 0.088(5) -0.009(5) -0.003(4) -0.006(5)
C8 0.050(5) 0.046(5) 0.061(6) 0.012(4) 0.009(4) -0.004(4)
C9 0.073(6) 0.081(6) 0.082(6) 0.029(5) -0.003(4) -0.002(5)
C10 0.078(7) 0.084(7) 0.142(8) 0.042(7) -0.006(7) -0.022(5)
C11 0.071(7) 0.152(11) 0.089(8) 0.064(8) 0.023(6) 0.001(7)
C12 0.095(8) 0.131(10) 0.088(7) 0.017(7) 0.023(6) -0.014(7)
C13 0.060(6) 0.126(7) 0.053(6) 0.015(6) 0.009(4) -0.007(5)
C14 0.056(5) 0.044(4) 0.063(5) 0.005(3) -0.002(4) 0.009(4)
C15 0.086(6) 0.043(5) 0.058(5) -0.001(4) 0.012(4) -0.002(5)
C16 0.100(8) 0.049(6) 0.102(7) -0.002(5) -0.022(6) -0.009(6)
C17 0.098(8) 0.059(7) 0.078(7) 0.001(5) -0.027(6) 0.018(6)
C18 0.072(6) 0.066(5) 0.074(5) -0.009(4) 0.019(5) 0.009(5)
C19 0.045(5) 0.090(7) 0.171(13) 0.022(12) -0.038(8) -0.026(6)
C20 0.080(8) 0.148(13) 0.105(10) -0.050(8) -0.001(7) -0.049(8)
C21 0.111(11) 0.22(2) 0.164(13) 0.137(15) -0.097(10) -0.110(13)
C22 0.057(6) 0.068(7) 0.256(19) 0.044(13) -0.015(12) -0.003(5)
C23 0.081(9) 0.179(15) 0.082(9) -0.020(12) 0.033(8) -0.064(9)
C24 0.057(7) 0.051(5) 0.212(14) -0.027(8) 0.001(10) -0.014(5)
C25 0.160(11) 0.045(5) 0.123(8) 0.006(6) 0.002(12) -0.023(7)
C26 0.067(9) 0.052(7) 0.30(2) -0.031(10) -0.052(13) 0.008(6)
C27 0.157(15) 0.068(9) 0.171(15) -0.043(8) 0.073(12) -0.012(9)
C28 0.163(16) 0.072(7) 0.103(10) 0.004(7) -0.050(9) -0.007(9)
C29 0.064(7) 0.146(11) 0.083(8) 0.039(8) 0.010(6) -0.018(7)
C30 0.065(7) 0.120(10) 0.123(10) -0.040(9) 0.054(6) -0.031(7)
C31 0.026(4) 0.087(8) 0.168(12) 0.051(8) 0.002(7) 0.006(4)
C32 0.051(5) 0.099(8) 0.095(8) -0.003(7) 0.004(6) -0.033(5)
C33 0.056(6) 0.078(6) 0.098(7) 0.022(7) 0.013(6) -0.012(5)
C34 0.058(6) 0.111(7) 0.114(7) 0.032(6) 0.022(5) -0.003(5)
C35 0.101(7) 0.092(6) 0.103(6) 0.042(6) 0.038(5) 0.018(6)
C36 0.084(7) 0.149(9) 0.160(9) 0.101(7) 0.051(6) 0.039(6)
C37 0.083(7) 0.123(8) 0.150(9) 0.054(6) 0.031(6) 0.049(6)
C38 0.120(13) 0.265(16) 0.158(16) -0.015(13) 0.002(13) 0.000(11)
C39 0.43(4) 0.189(13) 0.077(11) 0.029(9) -0.007(16) -0.071(18)
C40 0.29(2) 0.247(16) 0.22(2) 0.045(15) -0.20(2) -0.044(18)
C41 0.143(15) 0.251(15) 0.157(16) 0.011(13) -0.027(12) -0.026(11)

loop_
_atom_type_symbol
_atom_type_description
_atom_type_scat_dispersion_real
_atom_type_scat_dispersion_imag
_atom_type_scat_source
C C 0.0033 0.0016 'International Tables Vol C Tables 4.2.6.8 and 6.1.1.4'
H H 0.0000 0.0000 'International Tables Vol C Tables 4.2.6.8 and 6.1.1.4'
O O 0.0106 0.0060 'International Tables Vol C Tables 4.2.6.8 and 6.1.1.4'
Y Y -2.7962 3.5667 'International Tables Vol C Tables 4.2.6.8 and 6.1.1.4'

loop_
_geom_angle_atom_site_label_1
_geom_angle_atom_site_label_2
_geom_angle_atom_site_label_3
_geom_angle
O2 Y1 O3 78.19(15)
O2 Y1 O1 70.61(15)
O3 Y1 O1 138.55(15)
O2 Y1 C14 114.4(2)
O3 Y1 C14 120.67(18)
O1 Y1 C14 54.81(17)
O2 Y1 C22 124.7(5)
O3 Y1 C22 91.9(5)
O1 Y1 C22 128.3(4)
C14 Y1 C22 117.1(6)
O2 Y1 C23 124.0(4)
O3 Y1 C23 120.5(5)
O1 Y1 C23 99.7(5)
C14 Y1 C23 100.0(3)
C22 Y1 C23 28.7(3)
O2 Y1 C15 101.8(2)
O3 Y1 C15 90.90(19)
O1 Y1 C15 70.22(19)
C14 Y1 C15 31.15(16)
C22 Y1 C15 132.9(4)
C23 Y1 C15 127.3(3)
O2 Y1 C19 95.1(5)
O3 Y1 C19 123.8(4)
O1 Y1 C19 86.2(2)
C14 Y1 C19 112.9(5)
C22 Y1 C19 47.0(3)
C23 Y1 C19 29.3(3)
C15 Y1 C19 144.0(5)
O2 Y1 C18 146.1(2)
O3 Y1 C18 115.7(2)
O1 Y1 C18 80.5(2)
C14 Y1 C18 31.63(17)
C22 Y1 C18 87.1(5)
C23 Y1 C18 77.4(3)
C15 Y1 C18 50.2(2)
C19 Y1 C18 100.6(5)
O2 Y1 C20 81.4(3)
O3 Y1 C20 96.7(5)
O1 Y1 C20 104.6(5)
C14 Y1 C20 141.1(5)
C22 Y1 C20 45.5(4)
C23 Y1 C20 46.7(3)
C15 Y1 C20 172.2(5)
C19 Y1 C20 28.2(2)
C18 Y1 C20 124.1(4)
O2 Y1 C21 97.8(6)
O3 Y1 C21 76.7(3)
O1 Y1 C21 133.2(4)
C14 Y1 C21 145.3(5)
C22 Y1 C21 28.3(3)
C23 Y1 C21 48.5(3)
C15 Y1 C21 154.1(6)
C19 Y1 C21 48.7(3)
C18 Y1 C21 115.1(6)
C20 Y1 C21 29.2(3)
O2 Y1 C17 147.0(3)
O3 Y1 C17 86.9(2)
O1 Y1 C17 104.7(2)
C14 Y1 C17 50.1(2)
C22 Y1 C17 84.6(4)
C23 Y1 C17 88.9(5)
C15 Y1 C17 48.6(2)
C19 Y1 C17 117.6(5)
C18 Y1 C17 28.99(17)
C20 Y1 C17 130.0(3)
C21 Y1 C17 107.3(6)
O2 Y2 O1 75.43(15)
O2 Y2 C28 82.8(3)
O1 Y2 C28 110.9(5)
O2 Y2 C27 104.1(6)
O1 Y2 C27 135.4(3)
C28 Y2 C27 29.2(3)
O2 Y2 C31 130.3(2)
O1 Y2 C31 117.1(3)
C28 Y2 C31 126.6(5)
C27 Y2 C31 97.3(6)
O2 Y2 C33 81.4(2)
O1 Y2 C33 103.0(3)
C28 Y2 C33 137.3(5)
C27 Y2 C33 121.2(4)
C31 Y2 C33 49.4(2)
O2 Y2 C25 122.0(5)
O1 Y2 C25 93.4(4)
C28 Y2 C25 48.0(3)
C27 Y2 C25 48.1(4)
C31 Y2 C25 105.8(5)
C33 Y2 C25 154.6(5)
O2 Y2 C24 92.7(4)
O1 Y2 C24 88.0(3)
C28 Y2 C24 28.3(3)
C27 Y2 C24 47.4(4)
C31 Y2 C24 133.0(3)
C33 Y2 C24 165.6(5)
C25 Y2 C24 29.3(2)
O2 Y2 C30 114.9(3)
O1 Y2 C30 143.3(3)
C28 Y2 C30 105.5(5)
C27 Y2 C30 78.5(4)
C31 Y2 C30 28.7(2)
C33 Y2 C30 48.8(3)
C25 Y2 C30 107.4(5)
C24 Y2 C30 124.5(3)
O2 Y2 C29 86.2(3)
O1 Y2 C29 132.2(3)
C28 Y2 C29 110.0(5)
C27 Y2 C29 91.5(4)
C31 Y2 C29 48.5(3)
C33 Y2 C29 29.8(2)
C25 Y2 C29 132.8(5)
C24 Y2 C29 137.3(5)
C30 Y2 C29 29.5(2)
O2 Y2 C32 106.8(3)
O1 Y2 C32 94.3(2)
C28 Y2 C32 154.7(5)
C27 Y2 C32 126.6(5)
C31 Y2 C32 30.9(2)
C33 Y2 C32 29.8(2)
C25 Y2 C32 131.0(5)
C24 Y2 C32 160.3(5)
C30 Y2 C32 49.2(3)
C29 Y2 C32 49.3(3)
O2 Y2 C26 131.3(3)
O1 Y2 C26 122.6(6)
C28 Y2 C26 48.9(4)
C27 Y2 C26 29.4(3)
C31 Y2 C26 84.7(4)
C33 Y2 C26 127.4(5)
C25 Y2 C26 30.1(3)
C24 Y2 C26 49.0(3)
C30 Y2 C26 78.6(5)
C29 Y2 C26 102.7(6)
C32 Y2 C26 115.2(3)
C1 O1 Y2 142.8(4)
C1 O1 Y1 102.7(4)
Y2 O1 Y1 102.14(17)
Y2 O2 Y1 111.67(15)
Y2 O2 H2' 118(5)
Y1 O2 H2' 129(5)
C34 O3 C37 104.0(5)
C34 O3 Y1 125.9(4)
C37 O3 Y1 126.4(4)
C41 O4 C38 108.6(12)
O1 C1 C14 104.2(5)
O1 C1 C2 110.1(6)
C14 C1 C2 113.4(6)
O1 C1 C8 110.0(6)
C14 C1 C8 111.6(6)
C2 C1 C8 107.5(5)
C3 C2 C7 116.3(6)
C3 C2 C1 120.3(6)
C7 C2 C1 123.3(7)
C2 C3 C4 123.7(7)
C2 C3 H3A 118.1
C4 C3 H3A 118.1
C3 C4 C5 118.0(8)
C3 C4 H4A 121.0
C5 C4 H4A 121.0
C6 C5 C4 119.0(9)
C6 C5 H5A 120.5
C4 C5 H5A 120.5
C5 C6 C7 121.7(8)
C5 C6 H6A 119.2
C7 C6 H6A 119.2
C6 C7 C2 121.1(7)
C6 C7 H7A 119.4
C2 C7 H7A 119.4
C9 C8 C13 119.3(7)
C9 C8 C1 120.8(7)
C13 C8 C1 119.6(7)
C8 C9 C10 119.5(8)
C8 C9 H9A 120.2
C10 C9 H9A 120.2
C11 C10 C9 119.1(9)
C11 C10 H10A 120.5
C9 C10 H10A 120.5
C12 C11 C10 122.3(9)
C12 C11 H11A 118.9
C10 C11 H11A 118.9
C11 C12 C13 119.2(9)
C11 C12 H12A 120.4
C13 C12 H12A 120.4
C12 C13 C8 120.5(8)
C12 C13 H13A 119.8
C8 C13 H13A 119.8
C15 C14 C18 104.7(6)
C15 C14 C1 123.7(7)
C18 C14 C1 127.3(7)
C15 C14 Y1 76.3(4)
C18 C14 Y1 76.9(4)
C1 C14 Y1 94.1(4)
C16 C15 C14 108.9(7)
C16 C15 Y1 81.3(4)
C14 C15 Y1 72.5(4)
C16 C15 H15A 125.5
C14 C15 H15A 125.5
Y1 C15 H15A 112.8
C17 C16 C15 108.4(8)
C17 C16 Y1 75.7(5)
C15 C16 Y1 69.0(4)
C17 C16 H16A 125.8
C15 C16 H16A 125.8
Y1 C16 H16A 121.1
C16 C17 C18 108.9(8)
C16 C17 Y1 76.0(5)
C18 C17 Y1 70.3(4)
C16 C17 H17A 125.6
C18 C17 H17A 125.6
Y1 C17 H17A 119.8
C17 C18 C14 109.1(7)
C17 C18 Y1 80.7(4)
C14 C18 Y1 71.5(3)
C17 C18 H18A 125.5
C14 C18 H18A 125.5
Y1 C18 H18A 114.4
C20 C19 C23 106.3(12)
C20 C19 Y1 77.5(6)
C23 C19 Y1 74.6(6)
C20 C19 H19A 126.9
C23 C19 H19A 126.9
Y1 C19 H19A 113.7
C19 C20 C21 112.5(13)
C19 C20 Y1 74.3(6)
C21 C20 Y1 76.7(7)
C19 C20 H20A 123.7
C21 C20 H20A 123.7
Y1 C20 H20A 116.8
C22 C21 C20 100.3(12)
C22 C21 Y1 70.6(7)
C20 C21 Y1 74.1(7)
C22 C21 H21A 129.8
C20 C21 H21A 129.8
Y1 C21 H21A 118.2
C23 C22 C21 115.3(15)
C23 C22 Y1 77.1(6)
C21 C22 Y1 81.1(8)
C23 C22 H22A 122.3
C21 C22 H22A 122.3
Y1 C22 H22A 110.7
C22 C23 C19 105.5(12)
C22 C23 Y1 74.2(6)
C19 C23 Y1 76.1(6)
C22 C23 H23A 127.3
C19 C23 H23A 127.3
Y1 C23 H23A 115.0
C28 C24 C25 108.7(12)
C28 C24 Y2 73.9(6)
C25 C24 Y2 75.3(4)
C28 C24 H24A 125.7
C25 C24 H24A 125.7
Y2 C24 H24A 117.2
C24 C25 C26 108.1(11)
C24 C25 Y2 75.4(5)
C26 C25 Y2 75.7(5)
C24 C25 H25A 126.0
C26 C25 H25A 126.0
Y2 C25 H25A 115.1
C27 C26 C25 103.8(12)
C27 C26 Y2 73.1(7)
C25 C26 Y2 74.2(5)
C27 C26 H26A 128.1
C25 C26 H26A 128.1
Y2 C26 H26A 117.2
C28 C27 C26 110.5(15)
C28 C27 Y2 75.0(6)
C26 C27 Y2 77.5(7)
C28 C27 H27A 124.8
C26 C27 H27A 124.8
Y2 C27 H27A 114.7
C24 C28 C27 108.9(14)
C24 C28 Y2 77.8(6)
C27 C28 Y2 75.8(7)
C24 C28 H28A 125.5
C27 C28 H28A 125.5
Y2 C28 H28A 113.1
C30 C29 C33 107.6(10)
C30 C29 Y2 75.1(5)
C33 C29 Y2 74.2(5)
C30 C29 H29A 126.2
C33 C29 H29A 126.2
Y2 C29 H29A 116.6
C31 C30 C29 109.5(10)
C31 C30 Y2 74.6(5)
C29 C30 Y2 75.5(5)
C31 C30 H30A 125.2
C29 C30 H30A 125.2
Y2 C30 H30A 116.6
C30 C31 C32 108.9(10)
C30 C31 Y2 76.7(5)
C32 C31 Y2 75.8(4)
C30 C31 H31A 125.6
C32 C31 H31A 125.6
Y2 C31 H31A 114.1
C33 C32 C31 104.9(9)
C33 C32 Y2 74.1(5)
C31 C32 Y2 73.3(4)
C33 C32 H32A 127.6
C31 C32 H32A 127.6
Y2 C32 H32A 117.4
C29 C33 C32 109.0(9)
C29 C33 Y2 76.0(5)
C32 C33 Y2 76.0(5)
C29 C33 H33A 125.5
C32 C33 H33A 125.5
Y2 C33 H33A 114.6
O3 C34 C35 107.7(6)
O3 C34 H34A 110.2
C35 C34 H34A 110.2
O3 C34 H34B 110.2
C35 C34 H34B 110.2
H34A C34 H34B 108.5
C36 C35 C34 105.8(6)
C36 C35 H35A 110.6
C34 C35 H35A 110.6
C36 C35 H35B 110.6
C34 C35 H35B 110.6
H35A C35 H35B 108.7
C37 C36 C35 106.6(7)
C37 C36 H36A 110.4
C35 C36 H36A 110.4
C37 C36 H36B 110.4
C35 C36 H36B 110.4
H36A C36 H36B 108.6
C36 C37 O3 112.5(6)
C36 C37 H37A 109.1
O3 C37 H37A 109.1
C36 C37 H37B 109.1
O3 C37 H37B 109.1
H37A C37 H37B 107.8
O4 C38 C39 109.0(15)
O4 C38 H38A 109.9
C39 C38 H38A 109.9
O4 C38 H38B 109.9
C39 C38 H38B 109.9
H38A C38 H38B 108.3
C38 C39 C40 105.9(16)
C38 C39 H39A 110.6
C40 C39 H39A 110.6
C38 C39 H39B 110.6
C40 C39 H39B 110.6
H39A C39 H39B 108.7
C41 C40 C39 103.0(13)
C41 C40 H40A 111.2
C39 C40 H40A 111.2
C41 C40 H40B 111.2
C39 C40 H40B 111.2
H40A C40 H40B 109.1
O4 C41 C40 109.0(16)
O4 C41 H41A 109.9
C40 C41 H41A 109.9
O4 C41 H41B 109.9
C40 C41 H41B 109.9
H41A C41 H41B 108.3

loop_
_geom_bond_atom_site_label_1
_geom_bond_atom_site_label_2
_geom_bond_distance
Y1 O2 2.207(4)
Y1 O3 2.386(4)
Y1 O1 2.444(4)
Y1 C14 2.591(6)
Y1 C22 2.603(9)
Y1 C23 2.638(9)
Y1 C15 2.640(6)
Y1 C19 2.658(8)
Y1 C18 2.662(6)
Y1 C20 2.695(9)
Y1 C21 2.726(11)
Y1 C17 2.791(7)
Y2 O2 2.183(4)
Y2 O1 2.222(4)
Y2 C28 2.627(9)
Y2 C27 2.637(10)
Y2 C31 2.655(6)
Y2 C33 2.664(8)
Y2 C25 2.671(7)
Y2 C24 2.673(7)
Y2 C30 2.680(7)
Y2 C29 2.686(8)
Y2 C32 2.688(6)
Y2 C26 2.691(9)
O1 C1 1.430(6)
O2 H2' 0.82(2)
O3 C34 1.429(6)
O3 C37 1.436(7)
O4 C41 1.295(16)
O4 C38 1.344(13)
C1 C14 1.511(7)
C1 C2 1.523(8)
C1 C8 1.546(8)
C2 C3 1.371(8)
C2 C7 1.380(7)
C3 C4 1.373(7)
C3 H3A 0.9300
C4 C5 1.394(9)
C4 H4A 0.9300
C5 C6 1.352(9)
C5 H5A 0.9300
C6 C7 1.367(8)
C6 H6A 0.9300
C7 H7A 0.9300
C8 C9 1.350(8)
C8 C13 1.384(8)
C9 C10 1.413(8)
C9 H9A 0.9300
C10 C11 1.349(9)
C10 H10A 0.9300
C11 C12 1.328(9)
C11 H11A 0.9300
C12 C13 1.382(9)
C12 H12A 0.9300
C13 H13A 0.9300
C14 C15 1.405(7)
C14 C18 1.433(8)
C15 C16 1.397(9)
C15 H15A 0.9300
C16 C17 1.362(10)
C16 H16A 0.9300
C17 C18 1.371(8)
C17 H17A 0.9300
C18 H18A 0.9300
C19 C20 1.305(11)
C19 C23 1.339(12)
C19 H19A 0.9300
C20 C21 1.366(15)
C20 H20A 0.9300
C21 C22 1.307(15)
C21 H21A 0.9300
C22 C23 1.300(12)
C22 H22A 0.9300
C23 H23A 0.9300
C24 C28 1.297(12)
C24 C25 1.353(11)
C24 H24A 0.9300
C25 C26 1.393(13)
C25 H25A 0.9300
C26 C27 1.354(14)
C26 H26A 0.9300
C27 C28 1.328(13)
C27 H27A 0.9300
C28 H28A 0.9300
C29 C30 1.364(11)
C29 C33 1.374(11)
C29 H29A 0.9300
C30 C31 1.322(11)
C30 H30A 0.9300
C31 C32 1.425(9)
C31 H31A 0.9300
C32 C33 1.378(9)
C32 H32A 0.9300
C33 H33A 0.9300
C34 C35 1.464(8)
C34 H34A 0.9700
C34 H34B 0.9700
C35 C36 1.463(8)
C35 H35A 0.9700
C35 H35B 0.9700
C36 C37 1.362(8)
C36 H36A 0.9700
C36 H36B 0.9700
C37 H37A 0.9700
C37 H37B 0.9700
C38 C39 1.349(13)
C38 H38A 0.9700
C38 H38B 0.9700
C39 C40 1.41(2)
C39 H39A 0.9700
C39 H39B 0.9700
C40 C41 1.40(2)
C40 H40A 0.9700
C40 H40B 0.9700
C41 H41A 0.9700
C41 H41B 0.9700

loop_
_geom_hbond_atom_site_label_D
_geom_hbond_atom_site_label_H
_geom_hbond_atom_site_label_A
_geom_hbond_distance_DH
_geom_hbond_distance_HA
_geom_hbond_distance_DA
_geom_hbond_angle_DHA
O2 H2' O4 0.82(2) 2.10(3) 2.903(10) 167(7)
